data_4315484
loop_
_publ_author_name
'Wen-Fu Fu'
'Lin-Fang Jia'
'Wei-Hua Mu'
'Xin Gan'
'Jia-Bing Zhang'
'Ping-Hua Liu'
'Qian-Yong Cao'
'Gui-Ju Zhang'
'Li Quan'
'Xiao-Jun Lv'
'Quan-Qing Xu'

_publ_section_title
;
 Synthesis, Characterization, Photoinduced Isomerization, and
 Spectroscopic Properties of Vinyl-1,8-naphthyridine Derivatives and Their
 Copper(I) Complexes
;
_journal_name_full 'Inorganic Chemistry'
_journal_page_first 4524
_journal_page_last 4533
_journal_paper_doi 10.1021/ic100094y
_journal_volume 49
_journal_year 2010
_chemical_formula_sum 'C24 H22 N4 O4'
_chemical_formula_weight 430.46
_chemical_name_systematic
; 
 ? 
;
_space_group_IT_number 2
_symmetry_cell_setting triclinic
_symmetry_space_group_name_Hall '-P 1'
_symmetry_space_group_name_H-M 'P -1'
_atom_sites_solution_hydrogens geom
_atom_sites_solution_primary direct
_atom_sites_solution_secondary difmap
_audit_creation_method SHELXL-97
_cell_angle_alpha 72.119(2)
_cell_angle_beta 88.134(3)
_cell_angle_gamma 73.414(2)
_cell_formula_units_Z 2
_cell_length_a 8.1747(9)
_cell_length_b 10.9683(16)
_cell_length_c 13.163(2)
_cell_measurement_reflns_used 1504
_cell_measurement_temperature 298(2)
_cell_measurement_theta_max 27.188
_cell_measurement_theta_min 2.605
_cell_volume 1074.5(3)
_computing_cell_refinement 'Bruker SMART'
_computing_data_collection 'Bruker SMART'
_computing_data_reduction 'Bruker SAINT'
_computing_molecular_graphics 'Bruker SHELXTL'
_computing_publication_material 'Bruker SHELXTL'
_computing_structure_refinement 'SHELXL-97 (Sheldrick, 1997)'
_computing_structure_solution 'SHELXS-97 (Sheldrick, 1990)'
_diffrn_ambient_temperature 298(2)
_diffrn_measured_fraction_theta_full 0.987
_diffrn_measured_fraction_theta_max 0.987
_diffrn_measurement_device_type 'CCD area detector'
_diffrn_measurement_method 'phi and omega scans'
_diffrn_radiation_monochromator graphite
_diffrn_radiation_source 'fine-focus sealed tube'
_diffrn_radiation_type MoK\a
_diffrn_radiation_wavelength 0.71073
_diffrn_reflns_av_R_equivalents 0.0249
_diffrn_reflns_av_sigmaI/netI 0.0537
_diffrn_reflns_limit_h_max 9
_diffrn_reflns_limit_h_min -9
_diffrn_reflns_limit_k_max 13
_diffrn_reflns_limit_k_min -10
_diffrn_reflns_limit_l_max 15
_diffrn_reflns_limit_l_min -11
_diffrn_reflns_number 5595
_diffrn_reflns_theta_full 25.01
_diffrn_reflns_theta_max 25.01
_diffrn_reflns_theta_min 1.63
_exptl_absorpt_coefficient_mu 0.093
_exptl_absorpt_correction_T_max 0.9727
_exptl_absorpt_correction_T_min 0.9499
_exptl_absorpt_correction_type multi-scan
_exptl_absorpt_process_details sadabs
_exptl_crystal_density_diffrn 1.330
_exptl_crystal_density_method 'not measured'
_exptl_crystal_F_000 452
_exptl_crystal_size_max 0.56
_exptl_crystal_size_mid 0.42
_exptl_crystal_size_min 0.30
_refine_diff_density_max 0.181
_refine_diff_density_min -0.196
_refine_diff_density_rms 0.040
_refine_ls_extinction_method none
_refine_ls_goodness_of_fit_ref 1.015
_refine_ls_hydrogen_treatment constr
_refine_ls_matrix_type full
_refine_ls_number_parameters 289
_refine_ls_number_reflns 3732
_refine_ls_number_restraints 0
_refine_ls_restrained_S_all 1.015
_refine_ls_R_factor_all 0.0925
_refine_ls_R_factor_gt 0.0477
_refine_ls_shift/su_max 0.000
_refine_ls_shift/su_mean 0.000
_refine_ls_structure_factor_coef Fsqd
_refine_ls_weighting_details 'calc w=1/[\s^2^(Fo^2^)+(0.0668P)^2^+0.1077P] where P=(Fo^2^+2Fc^2^)/3'
_refine_ls_weighting_scheme calc
_refine_ls_wR_factor_gt 0.1150
_refine_ls_wR_factor_ref 0.1462
_reflns_number_gt 2204
_reflns_number_total 3732
_reflns_threshold_expression >2sigma(I)
_cod_data_source_file ic100094y_si_001_2.cif
_cod_data_source_block 070516b
_cod_depositor_comments
;
The following automatic conversions were performed:

'_symmetry_cell_setting' value 'Triclinic' changed to 'triclinic'
according to the built-in table from CIF Core dictionary named
'cif_core.dic' version 2.4.1 from 2010-06-29.

Automatic conversion script
Id: cif_fix_values 1646 2011-03-28 12:23:43Z adriana 
;
_cod_database_code 4315484

loop_
_symmetry_equiv_pos_as_xyz
'x, y, z'
'-x, -y, -z'

loop_
_atom_site_label
_atom_site_type_symbol
_atom_site_fract_x
_atom_site_fract_y
_atom_site_fract_z
_atom_site_U_iso_or_equiv
_atom_site_adp_type
_atom_site_occupancy
_atom_site_symmetry_multiplicity
_atom_site_calc_flag
_atom_site_refinement_flags
_atom_site_disorder_assembly
_atom_site_disorder_group
N1 N 0.2587(2) 0.48549(17) 0.00503(14) 0.0370(5) Uani 1 1 d . . .
H1 H 0.2010 0.5654 0.0026 0.044 Uiso 1 1 calc R . .
N2 N 0.3972(2) 0.48051(17) 0.15601(14) 0.0374(5) Uani 1 1 d . . .
N3 N 0.4344(3) 0.8841(2) 0.42033(17) 0.0537(6) Uani 1 1 d . . .
N4 N 0.2595(3) 0.87576(18) 0.28718(16) 0.0460(5) Uani 1 1 d . . .
O1 O 0.0386(2) 0.70588(15) -0.08900(13) 0.0527(5) Uani 1 1 d . . .
O2 O 0.0351(3) 0.5423(2) -0.33482(17) 0.0811(7) Uani 1 1 d . . .
O3 O 0.4446(3) 0.92902(18) 0.16252(14) 0.0638(5) Uani 1 1 d . . .
O4 O -0.0309(3) 0.9611(2) 0.2696(2) 0.0961(8) Uani 1 1 d . . .
C1 C 0.3789(3) 0.4159(2) 0.08762(17) 0.0346(5) Uani 1 1 d . . .
C2 C 0.5137(3) 0.4125(2) 0.23742(18) 0.0389(6) Uani 1 1 d . . .
C3 C 0.6107(3) 0.2792(2) 0.25346(19) 0.0465(6) Uani 1 1 d . . .
H3 H 0.6879 0.2341 0.3125 0.056 Uiso 1 1 calc R . .
C4 C 0.5915(3) 0.2159(2) 0.1821(2) 0.0473(6) Uani 1 1 d . . .
H4 H 0.6566 0.1281 0.1913 0.057 Uiso 1 1 calc R . .
C5 C 0.4736(3) 0.2840(2) 0.09569(18) 0.0378(5) Uani 1 1 d . . .
C6 C 0.4408(3) 0.2337(2) 0.01346(19) 0.0440(6) Uani 1 1 d . . .
H6 H 0.5019 0.1469 0.0162 0.053 Uiso 1 1 calc R . .
C7 C 0.3254(3) 0.3066(2) -0.06743(19) 0.0430(6) Uani 1 1 d . . .
H7 H 0.3111 0.2708 -0.1209 0.052 Uiso 1 1 calc R . .
C8 C 0.2226(3) 0.4393(2) -0.07376(18) 0.0372(5) Uani 1 1 d . . .
C9 C 0.0995(3) 0.5238(2) -0.15656(18) 0.0381(6) Uani 1 1 d . . .
C10 C 0.0141(3) 0.6597(2) -0.16115(19) 0.0422(6) Uani 1 1 d . . .
C11 C -0.1132(3) 0.7520(3) -0.2516(2) 0.0586(7) Uani 1 1 d . . .
H11A H -0.1847 0.8248 -0.2300 0.088 Uiso 1 1 calc R . .
H11B H -0.1826 0.7035 -0.2698 0.088 Uiso 1 1 calc R . .
H11C H -0.0535 0.7865 -0.3127 0.088 Uiso 1 1 calc R . .
C12 C 0.0549(3) 0.4736(3) -0.2399(2) 0.0565(7) Uani 1 1 d . . .
C13 C 0.0179(4) 0.3401(3) -0.2105(3) 0.0893(11) Uani 1 1 d . . .
H13A H -0.0891 0.3509 -0.2453 0.134 Uiso 1 1 calc R . .
H13B H 0.0115 0.3070 -0.1344 0.134 Uiso 1 1 calc R . .
H13C H 0.1077 0.2776 -0.2332 0.134 Uiso 1 1 calc R . .
C14 C 0.5436(3) 0.4824(2) 0.31022(18) 0.0427(6) Uani 1 1 d . . .
H14 H 0.6211 0.4331 0.3685 0.051 Uiso 1 1 calc R . .
C15 C 0.4692(3) 0.6104(2) 0.29997(18) 0.0397(6) Uani 1 1 d . . .
H15 H 0.3858 0.6580 0.2446 0.048 Uiso 1 1 calc R . .
C16 C 0.4057(3) 0.8117(2) 0.36193(18) 0.0409(6) Uani 1 1 d . . .
C17 C 0.5070(3) 0.6830(2) 0.36812(17) 0.0373(5) Uani 1 1 d . . .
C18 C 0.6471(3) 0.6308(2) 0.44152(19) 0.0460(6) Uani 1 1 d . . .
H18 H 0.7201 0.5458 0.4491 0.055 Uiso 1 1 calc R . .
C19 C 0.6791(3) 0.7035(3) 0.5030(2) 0.0527(7) Uani 1 1 d . . .
H19 H 0.7728 0.6686 0.5522 0.063 Uiso 1 1 calc R . .
C20 C 0.5696(3) 0.8283(3) 0.4902(2) 0.0579(7) Uani 1 1 d . . .
H20 H 0.5907 0.8769 0.5325 0.069 Uiso 1 1 calc R . .
C21 C 0.2977(4) 0.9307(2) 0.1797(2) 0.0530(7) Uani 1 1 d . . .
C22 C 0.1601(4) 0.9825(3) 0.0929(2) 0.0781(10) Uani 1 1 d . . .
H22A H 0.2097 1.0004 0.0248 0.117 Uiso 1 1 calc R . .
H22B H 0.0815 1.0636 0.0986 0.117 Uiso 1 1 calc R . .
H22C H 0.1004 0.9170 0.0995 0.117 Uiso 1 1 calc R . .
C23 C 0.0950(4) 0.8919(3) 0.3256(3) 0.0611(8) Uani 1 1 d . . .
C24 C 0.0843(4) 0.8167(4) 0.4394(3) 0.1001(12) Uani 1 1 d . . .
H24A H 0.1321 0.8535 0.4846 0.150 Uiso 1 1 calc R . .
H24B H 0.1471 0.7243 0.4529 0.150 Uiso 1 1 calc R . .
H24C H -0.0332 0.8239 0.4542 0.150 Uiso 1 1 calc R . .

loop_
_atom_site_aniso_label
_atom_site_aniso_U_11
_atom_site_aniso_U_22
_atom_site_aniso_U_33
_atom_site_aniso_U_23
_atom_site_aniso_U_13
_atom_site_aniso_U_12
N1 0.0394(11) 0.0321(10) 0.0404(11) -0.0151(9) 0.0011(9) -0.0074(8)
N2 0.0403(11) 0.0342(10) 0.0374(11) -0.0115(9) -0.0010(9) -0.0095(9)
N3 0.0540(14) 0.0531(13) 0.0594(14) -0.0273(11) -0.0114(12) -0.0115(11)
N4 0.0429(13) 0.0408(11) 0.0510(13) -0.0142(10) -0.0120(10) -0.0053(9)
O1 0.0617(12) 0.0431(9) 0.0519(11) -0.0195(9) -0.0065(9) -0.0070(8)
O2 0.0756(15) 0.1004(16) 0.0589(14) -0.0367(13) -0.0144(11) 0.0023(12)
O3 0.0768(15) 0.0551(11) 0.0547(12) -0.0130(9) -0.0004(11) -0.0156(11)
O4 0.0470(13) 0.0876(15) 0.120(2) 0.0044(14) -0.0205(13) -0.0053(11)
C1 0.0352(13) 0.0341(12) 0.0345(13) -0.0102(10) 0.0034(11) -0.0108(10)
C2 0.0391(14) 0.0378(13) 0.0402(13) -0.0116(11) -0.0001(11) -0.0122(11)
C3 0.0458(15) 0.0401(13) 0.0465(15) -0.0086(12) -0.0079(12) -0.0056(11)
C4 0.0493(16) 0.0327(12) 0.0550(16) -0.0149(12) -0.0013(13) -0.0021(11)
C5 0.0387(13) 0.0335(12) 0.0421(14) -0.0135(11) 0.0036(11) -0.0101(10)
C6 0.0487(15) 0.0337(12) 0.0499(15) -0.0172(11) 0.0069(13) -0.0083(11)
C7 0.0488(15) 0.0406(13) 0.0457(14) -0.0219(12) 0.0035(12) -0.0134(12)
C8 0.0384(13) 0.0416(13) 0.0379(13) -0.0170(11) 0.0078(11) -0.0167(11)
C9 0.0362(13) 0.0433(13) 0.0380(13) -0.0157(11) 0.0014(11) -0.0130(11)
C10 0.0404(14) 0.0442(14) 0.0436(14) -0.0142(12) 0.0037(11) -0.0145(11)
C11 0.0580(18) 0.0511(15) 0.0583(17) -0.0128(13) -0.0096(14) -0.0064(13)
C12 0.0428(16) 0.0678(18) 0.0592(19) -0.0305(16) -0.0046(14) -0.0039(14)
C13 0.074(2) 0.088(2) 0.134(3) -0.070(2) -0.007(2) -0.0268(19)
C14 0.0457(15) 0.0407(14) 0.0381(13) -0.0075(11) -0.0093(11) -0.0110(11)
C15 0.0375(13) 0.0396(13) 0.0379(13) -0.0091(11) -0.0082(11) -0.0068(11)
C16 0.0402(14) 0.0454(14) 0.0382(13) -0.0134(11) -0.0063(11) -0.0127(11)
C17 0.0391(14) 0.0394(13) 0.0331(13) -0.0103(10) -0.0024(11) -0.0115(11)
C18 0.0431(15) 0.0473(14) 0.0443(14) -0.0145(12) -0.0063(12) -0.0066(11)
C19 0.0471(16) 0.0639(17) 0.0472(15) -0.0199(14) -0.0137(12) -0.0116(13)
C20 0.0605(18) 0.0652(18) 0.0606(17) -0.0335(15) -0.0094(15) -0.0209(15)
C21 0.068(2) 0.0336(14) 0.0540(18) -0.0181(12) -0.0153(15) -0.0033(13)
C22 0.096(2) 0.0595(18) 0.0637(19) -0.0198(15) -0.0347(18) 0.0056(17)
C23 0.0451(17) 0.0503(16) 0.083(2) -0.0156(16) -0.0119(16) -0.0109(14)
C24 0.062(2) 0.136(3) 0.086(3) -0.009(2) 0.0082(19) -0.032(2)

loop_
_atom_type_symbol
_atom_type_description
_atom_type_scat_dispersion_real
_atom_type_scat_dispersion_imag
_atom_type_scat_source
C C 0.0033 0.0016 'International Tables Vol C Tables 4.2.6.8 and 6.1.1.4'
H H 0.0000 0.0000 'International Tables Vol C Tables 4.2.6.8 and 6.1.1.4'
N N 0.0061 0.0033 'International Tables Vol C Tables 4.2.6.8 and 6.1.1.4'
O O 0.0106 0.0060 'International Tables Vol C Tables 4.2.6.8 and 6.1.1.4'

loop_
_geom_angle_atom_site_label_1
_geom_angle_atom_site_label_2
_geom_angle_atom_site_label_3
_geom_angle
_geom_angle_site_symmetry_1
_geom_angle_site_symmetry_3
_geom_angle_publ_flag
C8 N1 C1 125.53(18) . . ?
C8 N1 H1 117.2 . . ?
C1 N1 H1 117.2 . . ?
C2 N2 C1 116.53(18) . . ?
C16 N3 C20 117.0(2) . . ?
C23 N4 C21 125.6(2) . . ?
C23 N4 C16 119.2(2) . . ?
C21 N4 C16 114.9(2) . . ?
N2 C1 N1 116.28(18) . . ?
N2 C1 C5 124.7(2) . . ?
N1 C1 C5 119.0(2) . . ?
N2 C2 C3 122.6(2) . . ?
N2 C2 C14 117.95(19) . . ?
C3 C2 C14 119.4(2) . . ?
C4 C3 C2 119.8(2) . . ?
C4 C3 H3 120.1 . . ?
C2 C3 H3 120.1 . . ?
C3 C4 C5 119.1(2) . . ?
C3 C4 H4 120.4 . . ?
C5 C4 H4 120.4 . . ?
C4 C5 C1 117.1(2) . . ?
C4 C5 C6 126.1(2) . . ?
C1 C5 C6 116.8(2) . . ?
C7 C6 C5 122.2(2) . . ?
C7 C6 H6 118.9 . . ?
C5 C6 H6 118.9 . . ?
C6 C7 C8 121.4(2) . . ?
C6 C7 H7 119.3 . . ?
C8 C7 H7 119.3 . . ?
N1 C8 C9 119.6(2) . . ?
N1 C8 C7 115.0(2) . . ?
C9 C8 C7 125.3(2) . . ?
C8 C9 C10 121.2(2) . . ?
C8 C9 C12 120.1(2) . . ?
C10 C9 C12 118.7(2) . . ?
O1 C10 C9 121.7(2) . . ?
O1 C10 C11 116.9(2) . . ?
C9 C10 C11 121.4(2) . . ?
C10 C11 H11A 109.5 . . ?
C10 C11 H11B 109.5 . . ?
H11A C11 H11B 109.5 . . ?
C10 C11 H11C 109.5 . . ?
H11A C11 H11C 109.5 . . ?
H11B C11 H11C 109.5 . . ?
O2 C12 C9 121.3(3) . . ?
O2 C12 C13 118.0(3) . . ?
C9 C12 C13 120.6(3) . . ?
C12 C13 H13A 109.5 . . ?
C12 C13 H13B 109.5 . . ?
H13A C13 H13B 109.5 . . ?
C12 C13 H13C 109.5 . . ?
H13A C13 H13C 109.5 . . ?
H13B C13 H13C 109.5 . . ?
C15 C14 C2 125.4(2) . . ?
C15 C14 H14 117.3 . . ?
C2 C14 H14 117.3 . . ?
C14 C15 C17 125.7(2) . . ?
C14 C15 H15 117.2 . . ?
C17 C15 H15 117.2 . . ?
N3 C16 C17 124.9(2) . . ?
N3 C16 N4 115.2(2) . . ?
C17 C16 N4 119.8(2) . . ?
C18 C17 C16 115.4(2) . . ?
C18 C17 C15 122.7(2) . . ?
C16 C17 C15 121.8(2) . . ?
C19 C18 C17 120.7(2) . . ?
C19 C18 H18 119.6 . . ?
C17 C18 H18 119.6 . . ?
C20 C19 C18 118.4(2) . . ?
C20 C19 H19 120.8 . . ?
C18 C19 H19 120.8 . . ?
N3 C20 C19 123.6(2) . . ?
N3 C20 H20 118.2 . . ?
C19 C20 H20 118.2 . . ?
O3 C21 N4 117.6(2) . . ?
O3 C21 C22 122.7(3) . . ?
N4 C21 C22 119.7(3) . . ?
C21 C22 H22A 109.5 . . ?
C21 C22 H22B 109.5 . . ?
H22A C22 H22B 109.5 . . ?
C21 C22 H22C 109.5 . . ?
H22A C22 H22C 109.5 . . ?
H22B C22 H22C 109.5 . . ?
O4 C23 N4 122.1(3) . . ?
O4 C23 C24 121.5(3) . . ?
N4 C23 C24 116.4(2) . . ?
C23 C24 H24A 109.5 . . ?
C23 C24 H24B 109.5 . . ?
H24A C24 H24B 109.5 . . ?
C23 C24 H24C 109.5 . . ?
H24A C24 H24C 109.5 . . ?
H24B C24 H24C 109.5 . . ?

loop_
_geom_bond_atom_site_label_1
_geom_bond_atom_site_label_2
_geom_bond_distance
_geom_bond_site_symmetry_2
_geom_bond_publ_flag
N1 C8 1.360(3) . ?
N1 C1 1.365(3) . ?
N1 H1 0.8600 . ?
N2 C2 1.335(3) . ?
N2 C1 1.340(3) . ?
N3 C16 1.329(3) . ?
N3 C20 1.332(3) . ?
N4 C23 1.404(3) . ?
N4 C21 1.420(3) . ?
N4 C16 1.436(3) . ?
O1 C10 1.250(3) . ?
O2 C12 1.234(3) . ?
O3 C21 1.211(3) . ?
O4 C23 1.199(3) . ?
C1 C5 1.405(3) . ?
C2 C3 1.404(3) . ?
C2 C14 1.463(3) . ?
C3 C4 1.365(3) . ?
C3 H3 0.9300 . ?
C4 C5 1.385(3) . ?
C4 H4 0.9300 . ?
C5 C6 1.421(3) . ?
C6 C7 1.332(3) . ?
C6 H6 0.9300 . ?
C7 C8 1.436(3) . ?
C7 H7 0.9300 . ?
C8 C9 1.407(3) . ?
C9 C10 1.438(3) . ?
C9 C12 1.467(3) . ?
C10 C11 1.504(3) . ?
C11 H11A 0.9600 . ?
C11 H11B 0.9600 . ?
C11 H11C 0.9600 . ?
C12 C13 1.511(4) . ?
C13 H13A 0.9600 . ?
C13 H13B 0.9600 . ?
C13 H13C 0.9600 . ?
C14 C15 1.326(3) . ?
C14 H14 0.9300 . ?
C15 C17 1.460(3) . ?
C15 H15 0.9300 . ?
C16 C17 1.398(3) . ?
C17 C18 1.390(3) . ?
C18 C19 1.374(3) . ?
C18 H18 0.9300 . ?
C19 C20 1.369(3) . ?
C19 H19 0.9300 . ?
C20 H20 0.9300 . ?
C21 C22 1.487(4) . ?
C22 H22A 0.9600 . ?
C22 H22B 0.9600 . ?
C22 H22C 0.9600 . ?
C23 C24 1.486(4) . ?
C24 H24A 0.9600 . ?
C24 H24B 0.9600 . ?
C24 H24C 0.9600 . ?

loop_
_geom_torsion_atom_site_label_1
_geom_torsion_atom_site_label_2
_geom_torsion_atom_site_label_3
_geom_torsion_atom_site_label_4
_geom_torsion
_geom_torsion_site_symmetry_1
_geom_torsion_site_symmetry_2
_geom_torsion_site_symmetry_3
_geom_torsion_site_symmetry_4
_geom_torsion_publ_flag
C2 N2 C1 N1 179.51(19) . . . . ?
C2 N2 C1 C5 -0.5(3) . . . . ?
C8 N1 C1 N2 178.74(19) . . . . ?
C8 N1 C1 C5 -1.3(3) . . . . ?
C1 N2 C2 C3 -1.4(3) . . . . ?
C1 N2 C2 C14 176.72(19) . . . . ?
N2 C2 C3 C4 2.3(4) . . . . ?
C14 C2 C3 C4 -175.8(2) . . . . ?
C2 C3 C4 C5 -1.2(4) . . . . ?
C3 C4 C5 C1 -0.5(3) . . . . ?
C3 C4 C5 C6 178.6(2) . . . . ?
N2 C1 C5 C4 1.4(3) . . . . ?
N1 C1 C5 C4 -178.5(2) . . . . ?
N2 C1 C5 C6 -177.8(2) . . . . ?
N1 C1 C5 C6 2.2(3) . . . . ?
C4 C5 C6 C7 -179.6(2) . . . . ?
C1 C5 C6 C7 -0.4(3) . . . . ?
C5 C6 C7 C8 -2.4(4) . . . . ?
C1 N1 C8 C9 -177.6(2) . . . . ?
C1 N1 C8 C7 -1.4(3) . . . . ?
C6 C7 C8 N1 3.2(3) . . . . ?
C6 C7 C8 C9 179.2(2) . . . . ?
N1 C8 C9 C10 1.7(3) . . . . ?
C7 C8 C9 C10 -174.1(2) . . . . ?
N1 C8 C9 C12 -177.8(2) . . . . ?
C7 C8 C9 C12 6.4(4) . . . . ?
C8 C9 C10 O1 -4.0(4) . . . . ?
C12 C9 C10 O1 175.5(2) . . . . ?
C8 C9 C10 C11 177.9(2) . . . . ?
C12 C9 C10 C11 -2.7(3) . . . . ?
C8 C9 C12 O2 -137.9(3) . . . . ?
C10 C9 C12 O2 42.7(3) . . . . ?
C8 C9 C12 C13 47.1(3) . . . . ?
C10 C9 C12 C13 -132.4(3) . . . . ?
N2 C2 C14 C15 -2.9(4) . . . . ?
C3 C2 C14 C15 175.3(2) . . . . ?
C2 C14 C15 C17 -175.6(2) . . . . ?
C20 N3 C16 C17 -0.4(4) . . . . ?
C20 N3 C16 N4 -179.6(2) . . . . ?
C23 N4 C16 N3 -72.4(3) . . . . ?
C21 N4 C16 N3 100.9(2) . . . . ?
C23 N4 C16 C17 108.3(3) . . . . ?
C21 N4 C16 C17 -78.4(3) . . . . ?
N3 C16 C17 C18 -0.3(4) . . . . ?
N4 C16 C17 C18 178.9(2) . . . . ?
N3 C16 C17 C15 -178.9(2) . . . . ?
N4 C16 C17 C15 0.2(3) . . . . ?
C14 C15 C17 C18 11.2(4) . . . . ?
C14 C15 C17 C16 -170.3(2) . . . . ?
C16 C17 C18 C19 0.5(3) . . . . ?
C15 C17 C18 C19 179.1(2) . . . . ?
C17 C18 C19 C20 0.0(4) . . . . ?
C16 N3 C20 C19 0.9(4) . . . . ?
C18 C19 C20 N3 -0.7(4) . . . . ?
C23 N4 C21 O3 166.7(2) . . . . ?
C16 N4 C21 O3 -6.1(3) . . . . ?
C23 N4 C21 C22 -15.6(3) . . . . ?
C16 N4 C21 C22 171.5(2) . . . . ?
C21 N4 C23 O4 -3.7(4) . . . . ?
C16 N4 C23 O4 168.9(3) . . . . ?
C21 N4 C23 C24 175.4(3) . . . . ?
C16 N4 C23 C24 -12.1(4) . . . . ?

loop_
_cod_related_entry_id
_cod_related_entry_database
_cod_related_entry_code
1 ChemSpider 30660976
